data_2208771
loop_
_publ_author_name
'Lu-Tong Yuan'
'Zuo-Xiang Wang'
'An-Yu Zhou'
'Chun-Yi Liu'
'Xiao-Yong Chou'

_publ_section_title
;Bis(2-methylimidazolium)
 bis(2-methylimidazole-\k<i>N</i>)bis(salicylato-\k^2^<i>O</i>,<i>O</i>')manganese(III)
 bis(methanol-\k<i>O</i>)bis(salicylato-\k^2^<i>O</i>,<i>O</i>')manganese(III)
 methanol disolvate
;
_journal_coeditor_code XU6083
_journal_issue 4
_journal_name_full 'Acta Crystallographica Section E'
_journal_page_first m887
_journal_page_last m888
_journal_paper_doi 10.1107/S1600536806004430
_journal_volume 62
_journal_year 2006
_chemical_formula_iupac '(C4 H7 N2)2 [Mn (C4 H6 N2)2 (C7 H4 O3)2] [Mn (C H4 O)2 (C7 H4 O3)2], 2C H4 O'
_chemical_formula_moiety '2C4 H7 N2 +, C22 H20 Mn N4 O6 -, C16 H16 Mn O8 -, 2C H4 O'
_chemical_formula_sum 'C48 H58 Mn2 N8 O16'
_chemical_formula_weight 1112.90
_chemical_name_systematic
;
Bis(2-methylimidazolium)
bis(2-methylimidazole-\kN)bis(salicylato-\k^2^O,O')manganese(III)
bis(methanol-\kO)bis(salicylato-\k^2^O,O')manganese(III)
methanol disolvate
;
_space_group_IT_number 2
_symmetry_cell_setting triclinic
_symmetry_space_group_name_Hall '-P 1'
_symmetry_space_group_name_H-M 'P -1'
_atom_sites_solution_hydrogens geom
_atom_sites_solution_primary direct
_atom_sites_solution_secondary difmap
_audit_creation_method SHELXL-97
_cell_angle_alpha 75.872(5)
_cell_angle_beta 85.269(5)
_cell_angle_gamma 77.666(5)
_cell_formula_units_Z 1
_cell_length_a 9.013(3)
_cell_length_b 9.135(3)
_cell_length_c 16.696(5)
_cell_measurement_reflns_used 1089
_cell_measurement_temperature 293(2)
_cell_measurement_theta_max 20.6
_cell_measurement_theta_min 2.4
_cell_volume 1301.6(7)
_computing_cell_refinement 'SAINT (Bruker, 2000)'
_computing_data_collection 'SMART (Bruker, 2000)'
_computing_data_reduction SAINT
_computing_molecular_graphics SHELXTL
_computing_publication_material SHELXTL
_computing_structure_refinement SHELXTL
_computing_structure_solution 'SHELXTL (Bruker, 2000)'
_diffrn_ambient_temperature 293(2)
_diffrn_measured_fraction_theta_full 0.98
_diffrn_measured_fraction_theta_max 0.98
_diffrn_measurement_device_type 'Bruker SMART APEX CCD area-detector'
_diffrn_measurement_method '\f and \w'
_diffrn_radiation_monochromator graphite
_diffrn_radiation_source 'sealed tube'
_diffrn_radiation_type MoK\a
_diffrn_radiation_wavelength 0.71073
_diffrn_reflns_av_R_equivalents 0.024
_diffrn_reflns_av_sigmaI/netI 0.055
_diffrn_reflns_limit_h_max 10
_diffrn_reflns_limit_h_min -7
_diffrn_reflns_limit_k_max 10
_diffrn_reflns_limit_k_min -10
_diffrn_reflns_limit_l_max 19
_diffrn_reflns_limit_l_min -19
_diffrn_reflns_number 6480
_diffrn_reflns_theta_full 25.1
_diffrn_reflns_theta_max 25.0
_diffrn_reflns_theta_min 2.3
_diffrn_standards_interval_count 0
_diffrn_standards_interval_time 0
_diffrn_standards_number 0
_exptl_absorpt_coefficient_mu 0.561
_exptl_absorpt_correction_T_max 0.88
_exptl_absorpt_correction_T_min 0.86
_exptl_absorpt_correction_type multi-scan
_exptl_absorpt_process_details '(SADABS; Sheldrick, 2002)'
_exptl_crystal_colour 'dark brown'
_exptl_crystal_density_diffrn 1.420
_exptl_crystal_density_method 'not measured'
_exptl_crystal_description prism
_exptl_crystal_F_000 580
_exptl_crystal_size_max 0.28
_exptl_crystal_size_mid 0.24
_exptl_crystal_size_min 0.22
_refine_diff_density_max 0.23
_refine_diff_density_min -0.46
_refine_ls_extinction_method none
_refine_ls_goodness_of_fit_ref 1.083
_refine_ls_hydrogen_treatment constr
_refine_ls_matrix_type full
_refine_ls_number_parameters 341
_refine_ls_number_reflns 4546
_refine_ls_number_restraints 0
_refine_ls_restrained_S_all 1.083
_refine_ls_R_factor_all 0.082
_refine_ls_R_factor_gt 0.056
_refine_ls_shift/su_max 0.001
_refine_ls_shift/su_mean 0.000
_refine_ls_structure_factor_coef Fsqd
_refine_ls_weighting_details 'calc w=1/[\s^2^(Fo^2^)+(0.0613P)^2^+0.5222P] where P=(Fo^2^+2Fc^2^)/3'
_refine_ls_weighting_scheme calc
_refine_ls_wR_factor_gt 0.122
_refine_ls_wR_factor_ref 0.128
_reflns_number_gt 3402
_reflns_number_total 4497
_reflns_threshold_expression I>2\s(I)
_cod_data_source_file xu6083.cif
_cod_data_source_block I
_cod_depositor_comments
;
The following automatic conversions were performed:
'_symmetry_cell_setting' value 'Triclinic' changed to 'triclinic'
according to '/home/saulius/struct/CIF-dictionaries/cif_core.dic'
dictionary named 'cif_core.dic' version 2.4.1 from 2010-06-29.

Automatic conversion script
Id: cif_fix_enum 1527 2010-12-29 10:47:43Z saulius 

The following automatic conversions were performed:

'_symmetry_cell_setting' value 'Triclinic' changed to 'triclinic'
according to /home/saulius/struct/CIF-dictionaries/cif_core.dic
dictionary named 'cif_core.dic' version 2.4.1 from 2010-06-29.

Automatic conversion script
Id: cif_fix_values 1715 2011-07-08 13:25:40Z adriana 
;
_cod_database_code 2208771
_cod_database_fobs_code 2208771

loop_
_symmetry_equiv_pos_as_xyz
'x, y, z'
'-x, -y, -z'

loop_
_atom_site_type_symbol
_atom_site_label
_atom_site_fract_x
_atom_site_fract_y
_atom_site_fract_z
_atom_site_U_iso_or_equiv
_atom_site_adp_type
_atom_site_calc_flag
_atom_site_refinement_flags
_atom_site_occupancy
Mn Mn1 0.0000 1.0000 0.0000 0.0336(2) Uani d S 1
Mn Mn2 0.5000 1.0000 0.5000 0.0335(2) Uani d S 1
O O1 -0.0202(3) 1.0015(3) 0.11175(13) 0.0348(5) Uani d . 1
O O2 0.2022(3) 1.0519(3) -0.00889(13) 0.0347(5) Uani d . 1
O O3 0.3473(3) 1.2038(3) 0.01232(15) 0.0412(6) Uani d . 1
O O4 0.4398(3) 0.8922(3) 0.60315(14) 0.0411(6) Uani d . 1
O O5 0.4408(3) 0.8597(3) 0.44650(16) 0.0482(7) Uani d . 1
O O6 0.3446(3) 0.6769(3) 0.42465(14) 0.0420(6) Uani d . 1
O O7 0.7392(3) 0.8490(4) 0.51702(15) 0.0543(7) Uani d . 1
H H7A 0.7248 0.7587 0.5202 0.065 Uiso d R 1
O O8 0.2608(3) 0.4319(3) 0.39336(18) 0.0565(7) Uani d . 1
H H8B 0.2835 0.4894 0.4216 0.068 Uiso d R 1
C C1 0.0737(4) 1.0469(3) 0.15585(18) 0.0307(7) Uani d . 1
C C2 0.2015(4) 1.1053(3) 0.12501(18) 0.0285(7) Uani d . 1
C C3 0.2878(4) 1.1478(4) 0.1782(2) 0.0398(8) Uani d . 1
H H3 0.3740 1.1869 0.1573 0.048 Uiso calc R 1
C C4 0.2487(5) 1.1335(5) 0.2594(2) 0.0502(10) Uani d . 1
H H4 0.3073 1.1613 0.2944 0.060 Uiso calc R 1
C C5 0.1227(5) 1.0778(6) 0.2884(2) 0.0587(11) Uani d . 1
H H5 0.0943 1.0716 0.3437 0.070 Uiso calc R 1
C C6 0.0335(4) 1.0294(5) 0.2408(2) 0.0490(10) Uani d . 1
H H6 -0.0499 0.9870 0.2637 0.059 Uiso calc R 1
C C7 0.2541(3) 1.1210(3) 0.03766(19) 0.0275(7) Uani d . 1
C C8 0.0158(5) 0.6472(5) 0.1045(3) 0.0547(10) Uani d . 1
H H8 -0.0621 0.6843 0.1389 0.066 Uiso calc R 1
C C9 0.0730(5) 0.5072(5) 0.1100(3) 0.0545(10) Uani d . 1
H H9 0.0437 0.4237 0.1471 0.065 Uiso calc R 1
C C10 0.1853(4) 0.6393(4) 0.0115(2) 0.0455(9) Uani d . 1
C C11 0.2973(4) 0.6833(4) -0.0567(2) 0.0409(8) Uani d . 1
H H11A 0.3741 0.5943 -0.0605 0.061 Uiso calc R 1
H H11B 0.3438 0.7610 -0.0453 0.061 Uiso calc R 1
H H11C 0.2459 0.7228 -0.1080 0.061 Uiso calc R 1
C C12 0.3757(4) 0.7687(4) 0.6207(2) 0.0368(8) Uani d . 1
C C13 0.3442(4) 0.6937(4) 0.5636(2) 0.0384(8) Uani d . 1
C C14 0.2779(5) 0.5640(4) 0.5920(2) 0.0485(10) Uani d . 1
H H14 0.2569 0.5121 0.5541 0.058 Uiso calc R 1
C C15 0.2444(5) 0.5135(5) 0.6714(3) 0.0549(10) Uani d . 1
H H15 0.2015 0.4265 0.6883 0.066 Uiso calc R 1
C C16 0.2723(5) 0.5884(5) 0.7294(3) 0.0538(10) Uani d . 1
H H16 0.2458 0.5544 0.7849 0.065 Uiso calc R 1
C C17 0.3393(5) 0.7127(5) 0.7040(2) 0.0491(9) Uani d . 1
H H17 0.3615 0.7616 0.7430 0.059 Uiso calc R 1
C C18 0.3744(4) 0.7458(4) 0.4750(2) 0.0409(8) Uani d . 1
C C19 0.8654(5) 0.8578(5) 0.4666(2) 0.0563(11) Uani d . 1
H H19A 0.8512 0.8286 0.4168 0.084 Uiso calc R 1
H H19B 0.9519 0.7895 0.4943 0.084 Uiso calc R 1
H H19C 0.8820 0.9615 0.4533 0.084 Uiso calc R 1
C C20 0.5987(5) 0.8828(5) 0.2703(2) 0.0514(10) Uani d . 1
H H20 0.6247 0.9226 0.3123 0.062 Uiso calc R 1
C C21 0.6616(5) 0.8961(4) 0.1933(2) 0.0466(9) Uani d . 1
H H21 0.7413 0.9444 0.1703 0.056 Uiso calc R 1
C C22 0.4784(4) 0.7621(4) 0.2030(2) 0.0390(8) Uani d . 1
C C23 0.3788(4) 0.6741(4) 0.1830(2) 0.0458(9) Uani d . 1
H H23A 0.4016 0.6612 0.1277 0.069 Uiso calc R 1
H H23B 0.2754 0.7273 0.1872 0.069 Uiso calc R 1
H H23C 0.3926 0.5749 0.2209 0.069 Uiso calc R 1
C C24 0.1292(5) 0.4977(4) 0.3607(2) 0.0463(9) Uani d . 1
H H24A 0.0545 0.5140 0.4037 0.069 Uiso calc R 1
H H24B 0.0996 0.4325 0.3303 0.069 Uiso calc R 1
H H24C 0.1369 0.5949 0.3241 0.069 Uiso calc R 1
N N1 0.0886(4) 0.7428(3) 0.0369(2) 0.0479(8) Uani d . 1
N N2 0.1930(4) 0.5014(4) 0.0475(2) 0.0497(8) Uani d . 1
H H2 0.2551 0.4219 0.0374 0.060 Uiso calc R 1
N N3 0.5841(4) 0.8253(4) 0.1594(2) 0.0509(8) Uani d . 1
H H3A 0.6022 0.8199 0.1087 0.061 Uiso calc R 1
N N4 0.4884(3) 0.7984(4) 0.27378(17) 0.0465(8) Uani d . 1
H H4A 0.4324 0.7723 0.3170 0.056 Uiso calc R 1

loop_
_atom_site_aniso_label
_atom_site_aniso_U_11
_atom_site_aniso_U_22
_atom_site_aniso_U_33
_atom_site_aniso_U_12
_atom_site_aniso_U_13
_atom_site_aniso_U_23
Mn1 0.0397(4) 0.0364(4) 0.0256(4) -0.0082(3) 0.0051(3) -0.0104(3)
Mn2 0.0483(5) 0.0431(4) 0.0189(3) -0.0305(3) 0.0098(3) -0.0109(3)
O1 0.0419(13) 0.0391(12) 0.0262(11) -0.0106(10) 0.0038(9) -0.0121(9)
O2 0.0405(13) 0.0362(12) 0.0275(11) -0.0085(10) 0.0059(10) -0.0094(9)
O3 0.0378(13) 0.0543(15) 0.0391(13) -0.0199(12) 0.0023(11) -0.0173(11)
O4 0.0524(15) 0.0471(14) 0.0287(12) -0.0259(12) 0.0131(11) -0.0089(10)
O5 0.0681(18) 0.0415(14) 0.0433(15) -0.0197(13) -0.0024(13) -0.0178(12)
O6 0.0547(15) 0.0502(14) 0.0301(12) -0.0248(12) 0.0115(11) -0.0185(11)
O7 0.0532(16) 0.084(2) 0.0327(13) -0.0204(15) 0.0072(12) -0.0238(13)
O8 0.0534(17) 0.0529(16) 0.0646(19) -0.0117(13) -0.0048(14) -0.0147(14)
C1 0.0446(19) 0.0305(16) 0.0186(14) -0.0081(14) 0.0025(13) -0.0096(12)
C2 0.0406(18) 0.0218(15) 0.0258(16) -0.0057(13) 0.0022(13) -0.0119(12)
C3 0.0401(19) 0.060(2) 0.0239(17) -0.0166(17) -0.0045(14) -0.0115(15)
C4 0.051(2) 0.079(3) 0.0305(19) -0.023(2) -0.0075(16) -0.0211(19)
C5 0.053(2) 0.109(4) 0.0289(19) -0.032(2) 0.0093(17) -0.033(2)
C6 0.051(2) 0.081(3) 0.0265(18) -0.032(2) 0.0067(16) -0.0191(18)
C7 0.0218(15) 0.0333(16) 0.0307(16) -0.0050(13) -0.0040(12) -0.0128(13)
C8 0.049(2) 0.060(3) 0.050(2) -0.007(2) 0.0015(18) -0.007(2)
C9 0.073(3) 0.044(2) 0.047(2) -0.020(2) -0.004(2) -0.0035(18)
C10 0.051(2) 0.042(2) 0.042(2) 0.0004(17) -0.0068(17) -0.0125(17)
C11 0.040(2) 0.047(2) 0.0334(18) -0.0044(16) -0.0050(15) -0.0072(15)
C12 0.046(2) 0.0378(18) 0.0256(17) -0.0115(15) 0.0097(14) -0.0071(14)
C13 0.0382(19) 0.0386(19) 0.0391(19) -0.0143(15) 0.0020(15) -0.0058(15)
C14 0.065(3) 0.042(2) 0.043(2) -0.0327(19) 0.0104(18) -0.0037(16)
C15 0.054(2) 0.056(2) 0.055(2) -0.026(2) 0.0036(19) -0.003(2)
C16 0.061(3) 0.049(2) 0.048(2) -0.017(2) 0.0066(19) -0.0003(18)
C17 0.064(3) 0.060(2) 0.0256(18) -0.019(2) 0.0093(17) -0.0129(17)
C18 0.041(2) 0.052(2) 0.0391(19) -0.0171(17) 0.0030(16) -0.0229(17)
C19 0.073(3) 0.067(3) 0.030(2) -0.019(2) 0.0105(19) -0.0123(18)
C20 0.063(3) 0.068(3) 0.037(2) -0.033(2) 0.0120(18) -0.0238(19)
C21 0.052(2) 0.042(2) 0.049(2) -0.0221(17) 0.0179(18) -0.0125(17)
C22 0.0387(19) 0.048(2) 0.0312(18) -0.0075(16) 0.0097(14) -0.0167(15)
C23 0.042(2) 0.053(2) 0.048(2) -0.0185(17) 0.0092(17) -0.0166(18)
C24 0.057(2) 0.046(2) 0.0369(19) -0.0171(18) 0.0000(17) -0.0075(16)
N1 0.070(2) 0.0274(15) 0.0472(18) -0.0032(14) -0.0146(16) -0.0125(13)
N2 0.052(2) 0.0395(19) 0.060(2) -0.0125(15) -0.0062(16) -0.0127(16)
N3 0.051(2) 0.053(2) 0.0482(19) -0.0172(16) 0.0064(16) -0.0081(15)
N4 0.0482(18) 0.071(2) 0.0250(15) -0.0201(16) 0.0101(13) -0.0162(14)

loop_
_atom_type_symbol
_atom_type_description
_atom_type_scat_dispersion_real
_atom_type_scat_dispersion_imag
_atom_type_scat_source
C C 0.0033 0.0016 'International Tables Vol C Tables 4.2.6.8 and 6.1.1.4'
H H 0.0000 0.0000 'International Tables Vol C Tables 4.2.6.8 and 6.1.1.4'
N N 0.0061 0.0033 'International Tables Vol C Tables 4.2.6.8 and 6.1.1.4'
O O 0.0106 0.0060 'International Tables Vol C Tables 4.2.6.8 and 6.1.1.4'
Mn Mn 0.3368 0.7283 'International Tables Vol C Tables 4.2.6.8 and 6.1.1.4'

loop_
_geom_angle_atom_site_label_1
_geom_angle_atom_site_label_2
_geom_angle_atom_site_label_3
_geom_angle_site_symmetry_1
_geom_angle_site_symmetry_3
_geom_angle
O1 Mn1 O1 2_575 . 180.0
O1 Mn1 O2 2_575 2_575 91.85(9)
O1 Mn1 O2 . 2_575 88.15(9)
O1 Mn1 O2 2_575 . 88.15(9)
O1 Mn1 O2 . . 91.85(9)
O2 Mn1 O2 2_575 . 180.0000(10)
O1 Mn1 N1 2_575 . 91.52(11)
O1 Mn1 N1 . . 88.48(11)
O2 Mn1 N1 2_575 . 85.55(11)
O2 Mn1 N1 . . 94.45(11)
O1 Mn1 N1 2_575 2_575 88.48(11)
O1 Mn1 N1 . 2_575 91.52(11)
O2 Mn1 N1 2_575 2_575 94.45(11)
O2 Mn1 N1 . 2_575 85.55(11)
N1 Mn1 N1 . 2_575 180.0
O4 Mn2 O4 2_676 . 180.0000(10)
O4 Mn2 O5 2_676 . 88.63(11)
O4 Mn2 O5 . . 91.37(11)
O4 Mn2 O5 2_676 2_676 91.37(11)
O4 Mn2 O5 . 2_676 88.63(11)
O5 Mn2 O5 . 2_676 180.00(12)
O4 Mn2 O7 2_676 . 90.39(10)
O4 Mn2 O7 . . 89.61(10)
O5 Mn2 O7 . . 90.39(11)
O5 Mn2 O7 2_676 . 89.61(11)
O4 Mn2 O7 2_676 2_676 89.61(10)
O4 Mn2 O7 . 2_676 90.39(10)
O5 Mn2 O7 . 2_676 89.61(11)
O5 Mn2 O7 2_676 2_676 90.39(11)
O7 Mn2 O7 . 2_676 180.0000(10)
C1 O1 Mn1 . . 127.11(19)
C7 O2 Mn1 . . 126.73(19)
C12 O4 Mn2 . . 128.3(2)
C18 O5 Mn2 . . 131.1(2)
C19 O7 Mn2 . . 129.0(3)
C19 O7 H7A . . 103.8
Mn2 O7 H7A . . 103.7
C24 O8 H8B . . 108.2
O1 C1 C2 . . 125.8(3)
O1 C1 C6 . . 114.8(3)
C2 C1 C6 . . 119.4(3)
C1 C2 C3 . . 119.4(3)
C1 C2 C7 . . 122.5(3)
C3 C2 C7 . . 118.1(3)
C4 C3 C2 . . 121.5(3)
C4 C3 H3 . . 119.3
C2 C3 H3 . . 119.3
C5 C4 C3 . . 118.4(3)
C5 C4 H4 . . 120.8
C3 C4 H4 . . 120.8
C4 C5 C6 . . 123.9(3)
C4 C5 H5 . . 118.0
C6 C5 H5 . . 118.0
C5 C6 C1 . . 117.3(3)
C5 C6 H6 . . 121.3
C1 C6 H6 . . 121.3
O3 C7 O2 . . 122.4(3)
O3 C7 C2 . . 116.9(3)
O2 C7 C2 . . 120.6(3)
C9 C8 N1 . . 110.4(4)
C9 C8 H8 . . 124.8
N1 C8 H8 . . 124.8
C8 C9 N2 . . 106.6(4)
C8 C9 H9 . . 126.7
N2 C9 H9 . . 126.7
N2 C10 N1 . . 119.6(4)
N2 C10 C11 . . 120.0(4)
N1 C10 C11 . . 120.2(3)
C10 C11 H11A . . 109.5
C10 C11 H11B . . 109.5
H11A C11 H11B . . 109.5
C10 C11 H11C . . 109.5
H11A C11 H11C . . 109.5
H11B C11 H11C . . 109.5
O4 C12 C13 . . 125.2(3)
O4 C12 C17 . . 116.2(3)
C13 C12 C17 . . 118.6(3)
C12 C13 C14 . . 118.4(3)
C12 C13 C18 . . 122.7(3)
C14 C13 C18 . . 118.9(3)
C15 C14 C13 . . 121.6(4)
C15 C14 H14 . . 119.2
C13 C14 H14 . . 119.2
C14 C15 C16 . . 120.9(4)
C14 C15 H15 . . 119.5
C16 C15 H15 . . 119.5
C17 C16 C15 . . 118.8(4)
C17 C16 H16 . . 120.6
C15 C16 H16 . . 120.6
C16 C17 C12 . . 121.6(4)
C16 C17 H17 . . 119.2
C12 C17 H17 . . 119.2
O6 C18 O5 . . 117.2(3)
O6 C18 C13 . . 121.6(3)
O5 C18 C13 . . 121.1(3)
O7 C19 H19A . . 109.5
O7 C19 H19B . . 109.5
H19A C19 H19B . . 109.5
O7 C19 H19C . . 109.5
H19A C19 H19C . . 109.5
H19B C19 H19C . . 109.5
C21 C20 N4 . . 105.6(3)
C21 C20 H20 . . 127.2
N4 C20 H20 . . 127.2
N3 C21 C20 . . 102.9(3)
N3 C21 H21 . . 128.5
C20 C21 H21 . . 128.5
N3 C22 N4 . . 100.4(3)
N3 C22 C23 . . 131.3(3)
N4 C22 C23 . . 128.2(3)
C22 C23 H23A . . 109.5
C22 C23 H23B . . 109.5
H23A C23 H23B . . 109.5
C22 C23 H23C . . 109.5
H23A C23 H23C . . 109.5
H23B C23 H23C . . 109.5
O8 C24 H24A . . 109.5
O8 C24 H24B . . 109.5
H24A C24 H24B . . 109.5
O8 C24 H24C . . 109.5
H24A C24 H24C . . 109.5
H24B C24 H24C . . 109.5
C10 N1 C8 . . 99.9(3)
C10 N1 Mn1 . . 139.2(3)
C8 N1 Mn1 . . 120.5(3)
C10 N2 C9 . . 103.4(3)
C10 N2 H2 . . 128.3
C9 N2 H2 . . 128.3
C21 N3 C22 . . 119.1(3)
C21 N3 H3A . . 120.5
C22 N3 H3A . . 120.5
C22 N4 C20 . . 112.0(3)
C22 N4 H4A . . 124.0
C20 N4 H4A . . 124.0

loop_
_geom_bond_atom_site_label_1
_geom_bond_atom_site_label_2
_geom_bond_site_symmetry_2
_geom_bond_distance
_geom_bond_publ_flag
Mn1 O1 2_575 1.863(2) ?
Mn1 O1 . 1.863(2) y
Mn1 O2 2_575 1.964(2) ?
Mn1 O2 . 1.964(2) y
Mn1 N1 . 2.260(3) y
Mn1 N1 2_575 2.260(3) ?
Mn2 O4 2_676 1.865(2) ?
Mn2 O4 . 1.865(2) y
Mn2 O5 . 1.912(2) y
Mn2 O5 2_676 1.912(2) ?
Mn2 O7 . 2.296(3) y
Mn2 O7 2_676 2.296(3) ?
O1 C1 . 1.354(4) ?
O2 C7 . 1.283(4) ?
O3 C7 . 1.231(4) ?
O4 C12 . 1.335(4) ?
O5 C18 . 1.282(4) ?
O6 C18 . 1.242(4) ?
O7 C19 . 1.362(5) ?
O7 H7A . 0.8500 ?
O8 C24 . 1.306(5) ?
O8 H8B . 0.8500 ?
C1 C2 . 1.381(4) ?
C1 C6 . 1.414(4) ?
C2 C3 . 1.399(4) ?
C2 C7 . 1.478(4) ?
C3 C4 . 1.355(5) ?
C3 H3 . 0.9300 ?
C4 C5 . 1.348(6) ?
C4 H4 . 0.9300 ?
C5 C6 . 1.379(5) ?
C5 H5 . 0.9300 ?
C6 H6 . 0.9300 ?
C8 C9 . 1.256(6) ?
C8 N1 . 1.452(5) ?
C8 H8 . 0.9300 ?
C9 N2 . 1.441(5) ?
C9 H9 . 0.9300 ?
C10 N2 . 1.245(5) ?
C10 N1 . 1.271(5) ?
C10 C11 . 1.496(5) ?
C11 H11A . 0.9600 ?
C11 H11B . 0.9600 ?
C11 H11C . 0.9600 ?
C12 C13 . 1.380(5) ?
C12 C17 . 1.397(5) ?
C13 C14 . 1.403(5) ?
C13 C18 . 1.462(5) ?
C14 C15 . 1.326(5) ?
C14 H14 . 0.9300 ?
C15 C16 . 1.381(6) ?
C15 H15 . 0.9300 ?
C16 C17 . 1.360(5) ?
C16 H16 . 0.9300 ?
C17 H17 . 0.9300 ?
C19 H19A . 0.9600 ?
C19 H19B . 0.9600 ?
C19 H19C . 0.9600 ?
C20 C21 . 1.351(5) ?
C20 N4 . 1.372(5) ?
C20 H20 . 0.9300 ?
C21 N3 . 1.289(5) ?
C21 H21 . 0.9300 ?
C22 N3 . 1.298(4) ?
C22 N4 . 1.318(4) ?
C22 C23 . 1.432(5) ?
C23 H23A . 0.9600 ?
C23 H23B . 0.9600 ?
C23 H23C . 0.9600 ?
C24 H24A . 0.9600 ?
C24 H24B . 0.9600 ?
C24 H24C . 0.9600 ?
N2 H2 . 0.8600 ?
N3 H3A . 0.8600 ?
N4 H4A . 0.8600 ?

loop_
_geom_hbond_atom_site_label_D
_geom_hbond_atom_site_label_H
_geom_hbond_atom_site_label_A
_geom_hbond_site_symmetry_A
_geom_hbond_distance_DH
_geom_hbond_distance_HA
_geom_hbond_distance_DA
_geom_hbond_angle_DHA
N2 H2 O3 1_545 0.86 2.12 2.949(5) 163
N3 H3A O3 2_675 0.86 2.09 2.947(4) 177
N4 H4A O6 . 0.86 1.98 2.823(4) 167
O7 H7A O8 2_666 0.85 1.96 2.636(4) 136
O8 H8B O6 . 0.85 1.92 2.685(3) 149
